data_7700414
loop_
_publ_author_name
'Ali, Hasrat'
'Gu\'erin, Brigitte'
'van Lier, Johan E.'

_publ_section_title
;
 gem-Dibromovinyl boron dipyrrins: synthesis, spectral properties and
 crystal structures.
;
_journal_issue 30
_journal_name_full 'Dalton transactions (Cambridge, England : 2003)'
_journal_page_first 11492
_journal_page_last 11507
_journal_paper_doi 10.1039/c9dt02309g
_journal_volume 48
_journal_year 2019
_chemical_absolute_configuration ad
_chemical_formula_moiety 'C27 H23 B Br2 F2 N2'
_chemical_formula_sum 'C27 H23 B Br2 F2 N2'
_chemical_formula_weight 584.1
_space_group_IT_number 43
_space_group_name_Hall 'F 2 -2d'
_space_group_name_H-M_alt 'F d d 2'
_symmetry_cell_setting orthorhombic
_symmetry_Int_Tables_number 43
_symmetry_space_group_name_Hall 'F 2 -2d'
_symmetry_space_group_name_H-M 'F d d 2'
_atom_sites_solution_hydrogens geom
_audit_block_doi 10.5517/ccdc.csd.cc22jlw3
_audit_conform_dict_location ftp://ftp.iucr.org/pub/cif_core.dic
_audit_conform_dict_name cif_core.dic
_audit_conform_dict_version 2.4.3
_audit_creation_date 2018-08-07T10:01:45-00:00
_audit_creation_method 'WinGX routine CIF_UPDATE'
_audit_update_record
;
2019-06-12 deposited with the CCDC.    2019-07-02 downloaded from the CCDC.
;
_cell_angle_alpha 90
_cell_angle_beta 90
_cell_angle_gamma 90
_cell_formula_units_Z 16
_cell_length_a 36.1570(13)
_cell_length_b 39.5961(14)
_cell_length_c 6.7201(2)
_cell_measurement_reflns_used 9867
_cell_measurement_temperature 173(2)
_cell_measurement_theta_max 70.84
_cell_measurement_theta_min 3.31
_cell_measurement_wavelength 1.54184
_cell_volume 9621.0(6)
_computing_cell_refinement 'SAINT V8.34A integration software'
_computing_data_collection 'Bruker APEX2 software'
_computing_data_reduction 'SORTAV (Blessing, 1995)'
_computing_molecular_graphics 'Ortep for Windows (Farrugia, 2012)'
_computing_publication_material 'WinGX publication routines (Farrugia, 2012)'
_computing_structure_refinement 'SHELXL-2016/6 (Sheldrick, 2016)'
_diffrn_ambient_temperature 173(2)
_diffrn_detector 'APEX-II CCD'
_diffrn_measured_fraction_theta_full 0.996
_diffrn_measured_fraction_theta_max 0.987
_diffrn_measurement_device '\k-geometry diffractometer'
_diffrn_measurement_device_type 'Bruker APEX-II'
_diffrn_measurement_method '\f or \w oscillation scans'
_diffrn_orient_matrix_type 'x-axis to radiation source'
_diffrn_orient_matrix_UB_11 -0.041842
_diffrn_orient_matrix_UB_12 0.026455
_diffrn_orient_matrix_UB_13 0.002174
_diffrn_orient_matrix_UB_21 -0.117424
_diffrn_orient_matrix_UB_22 -0.004952
_diffrn_orient_matrix_UB_23 -0.014861
_diffrn_orient_matrix_UB_31 -0.081418
_diffrn_orient_matrix_UB_32 -0.006453
_diffrn_orient_matrix_UB_33 0.020317
_diffrn_radiation_monochromator graphite
_diffrn_radiation_type CuK\a
_diffrn_radiation_wavelength 1.54178
_diffrn_reflns_av_R_equivalents 0.0685
_diffrn_reflns_av_unetI/netI 0.0439
_diffrn_reflns_Laue_measured_fraction_full 0.996
_diffrn_reflns_Laue_measured_fraction_max 0.987
_diffrn_reflns_limit_h_max 42
_diffrn_reflns_limit_h_min -44
_diffrn_reflns_limit_k_max 47
_diffrn_reflns_limit_k_min -43
_diffrn_reflns_limit_l_max 7
_diffrn_reflns_limit_l_min -8
_diffrn_reflns_number 31889
_diffrn_reflns_point_group_measured_fraction_full 0.961
_diffrn_reflns_point_group_measured_fraction_max 0.948
_diffrn_reflns_theta_full 70
_diffrn_reflns_theta_max 70.973
_diffrn_reflns_theta_min 3.31
_diffrn_source 'sealed x-ray tube'
_diffrn_standards_number 0
_exptl_absorpt_coefficient_mu 4.561
_exptl_absorpt_correction_T_max 0.753
_exptl_absorpt_correction_T_min 0.48
_exptl_absorpt_correction_type multi-scan
_exptl_absorpt_process_details
;
SADABS-2014/5 - Bruker AXS area detector scaling and absorption correction
;
_exptl_crystal_colour orange
_exptl_crystal_density_diffrn 1.613
_exptl_crystal_density_method 'not measured'
_exptl_crystal_description Needle
_exptl_crystal_F_000 4672
_exptl_crystal_size_max 0.325
_exptl_crystal_size_mid 0.075
_exptl_crystal_size_min 0.035
_refine_diff_density_max 1.778
_refine_diff_density_min -0.557
_refine_diff_density_rms 0.112
_refine_ls_abs_structure_details
;
 Flack x determined using 1587 quotients [(I+)-(I-)]/[(I+)+(I-)]
 (Parsons, Flack and Wagner, Acta Cryst. B69 (2013) 249-259).
;
_refine_ls_abs_structure_Flack -0.004(16)
_refine_ls_extinction_method none
_refine_ls_goodness_of_fit_ref 1.037
_refine_ls_hydrogen_treatment constr
_refine_ls_matrix_type full
_refine_ls_number_constraints 0
_refine_ls_number_parameters 276
_refine_ls_number_reflns 4415
_refine_ls_number_restraints 3
_refine_ls_restrained_S_all 1.038
_refine_ls_R_factor_all 0.0534
_refine_ls_R_factor_gt 0.0481
_refine_ls_shift/su_max 0
_refine_ls_shift/su_mean 0
_refine_ls_structure_factor_coef Fsqd
_refine_ls_weighting_details 'w=1/[\s^2^(Fo^2^)+(0.0703P)^2^+90.0631P] where P=(Fo^2^+2Fc^2^)/3'
_refine_ls_weighting_scheme calc
_refine_ls_wR_factor_gt 0.1236
_refine_ls_wR_factor_ref 0.1276
_reflns_Friedel_coverage 0.76
_reflns_Friedel_fraction_full 0.918
_reflns_Friedel_fraction_max 0.901
_reflns_number_gt 4054
_reflns_number_total 4415
_reflns_threshold_expression 'I > 2\s(I)'
_cod_data_source_file c9dt02309g2.cif
_cod_data_source_block shelx_CCDC5
_cod_depositor_comments 'Adding full bibliography for 7700406--7700415.cif.'
_cod_database_code 7700414
_shelx_estimated_absorpt_t_min 0.319
_shelx_estimated_absorpt_t_max 0.857

loop_
_symmetry_equiv_pos_as_xyz
'x, y, z'
'-x, -y, z'
'-x+1/4, y+1/4, z+1/4'
'x+1/4, -y+1/4, z+1/4'
'x, y+1/2, z+1/2'
'-x, -y+1/2, z+1/2'
'-x+1/4, y+3/4, z+3/4'
'x+1/4, -y+3/4, z+3/4'
'x+1/2, y, z+1/2'
'-x+1/2, -y, z+1/2'
'-x+3/4, y+1/4, z+3/4'
'x+3/4, -y+1/4, z+3/4'
'x+1/2, y+1/2, z'
'-x+1/2, -y+1/2, z'
'-x+3/4, y+3/4, z+1/4'
'x+3/4, -y+3/4, z+1/4'

loop_
_atom_site_label
_atom_site_type_symbol
_atom_site_fract_x
_atom_site_fract_y
_atom_site_fract_z
_atom_site_U_iso_or_equiv
_atom_site_adp_type
_atom_site_occupancy
_atom_site_site_symmetry_order
_atom_site_calc_flag
_atom_site_refinement_flags_posn
_atom_site_refinement_flags_adp
_atom_site_refinement_flags_occupancy
_atom_site_disorder_assembly
_atom_site_disorder_group
C1 C 0.2835(2) 0.41259(19) 0.1618(13) 0.0277(17) Uani 1 1 d . . . . .
C2 C 0.2925(2) 0.38331(18) 0.0578(12) 0.0245(15) Uani 1 1 d . . . . .
C3 C 0.3217(2) 0.36720(17) 0.1615(11) 0.0222(15) Uani 1 1 d . . . . .
C4 C 0.3280(2) 0.38781(17) 0.3313(11) 0.0204(14) Uani 1 1 d . . . . .
C5 C 0.35515(19) 0.38522(16) 0.4842(11) 0.0205(14) Uani 1 1 d . . . . .
C6 C 0.35985(19) 0.41046(17) 0.6256(11) 0.0202(14) Uani 1 1 d . . . . .
C7 C 0.3858(2) 0.41470(17) 0.7818(12) 0.0220(14) Uani 1 1 d . . . . .
C8 C 0.3797(2) 0.44721(17) 0.8592(11) 0.0231(15) Uani 1 1 d D . . . .
C9 C 0.3503(2) 0.46181(18) 0.7553(12) 0.0262(16) Uani 1 1 d . . . . .
C10 C 0.2538(2) 0.4375(2) 0.1072(15) 0.038(2) Uani 1 1 d . . . . .
H10A H 0.264965 0.456727 0.037334 0.056 Uiso 1 1 calc R U . . .
H10B H 0.241528 0.445543 0.228297 0.056 Uiso 1 1 calc R U . . .
H10C H 0.235636 0.426595 0.020349 0.056 Uiso 1 1 calc R U . . .
C11 C 0.2782(2) 0.3748(2) -0.1413(13) 0.0288(17) Uani 1 1 d . . . . .
H11 H 0.279191 0.392289 -0.238102 0.035 Uiso 1 1 calc R U . . .
C12 C 0.2642(2) 0.34603(19) -0.2002(12) 0.0272(16) Uani 1 1 d . . . . .
C13 C 0.3414(2) 0.33607(19) 0.0959(12) 0.0276(16) Uani 1 1 d . . . . .
H13A H 0.367941 0.338625 0.119789 0.041 Uiso 1 1 calc R U . . .
H13B H 0.336983 0.33245 -0.046474 0.041 Uiso 1 1 calc R U . . .
H13C H 0.332042 0.316645 0.171085 0.041 Uiso 1 1 calc R U . . .
C14 C 0.38108(19) 0.35601(16) 0.4841(10) 0.0185(13) Uani 1 1 d . . . . .
C15 C 0.3697(2) 0.32388(18) 0.5472(13) 0.0275(16) Uani 1 1 d . . . . .
H15 H 0.345229 0.320528 0.594782 0.033 Uiso 1 1 calc R U . . .
C16 C 0.3943(2) 0.29704(19) 0.5399(13) 0.0340(19) Uani 1 1 d . . . . .
H16 H 0.386563 0.275298 0.583082 0.041 Uiso 1 1 calc R U . . .
C17 C 0.4298(2) 0.30165(19) 0.4705(14) 0.0321(18) Uani 1 1 d . . . . .
H17 H 0.446585 0.283205 0.469853 0.038 Uiso 1 1 calc R U . . .
C18 C 0.4410(2) 0.3325(2) 0.4027(13) 0.0315(18) Uani 1 1 d . . . . .
H18 H 0.465225 0.335334 0.350087 0.038 Uiso 1 1 calc R U . . .
C19 C 0.4162(2) 0.36037(18) 0.4114(11) 0.0237(16) Uani 1 1 d . . . . .
H19 H 0.423912 0.382012 0.3668 0.028 Uiso 1 1 calc R U . . .
C20 C 0.4150(2) 0.39054(19) 0.8541(13) 0.0287(17) Uani 1 1 d . . . . .
H20A H 0.425629 0.399 0.978599 0.043 Uiso 1 1 calc R U . . .
H20B H 0.434512 0.388566 0.753549 0.043 Uiso 1 1 calc R U . . .
H20C H 0.40385 0.368321 0.877098 0.043 Uiso 1 1 calc R U . . .
C21A C 0.4030(6) 0.4636(4) 1.013(3) 0.0255(9) Uani 0.41(8) 1 d DG . P A 1
C22A C 0.3999(6) 0.4497(7) 1.202(4) 0.0255(9) Uani 0.41(8) 1 d G . P A 1
H22A H 0.385179 0.430138 1.222547 0.031 Uiso 0.41(8) 1 calc R U P A 1
C23A C 0.4182(5) 0.4645(9) 1.362(2) 0.0255(9) Uani 0.41(8) 1 d G . P A 1
H23A H 0.416091 0.455001 1.491108 0.031 Uiso 0.41(8) 1 calc R U P A 1
C24A C 0.4397(8) 0.4932(5) 1.332(3) 0.0255(9) Uani 0.41(8) 1 d G . P A 1
H24A H 0.452263 0.503267 1.441185 0.031 Uiso 0.41(8) 1 calc R U P A 1
C25A C 0.4428(10) 0.5071(4) 1.143(5) 0.0255(9) Uani 0.41(8) 1 d G . P A 1
H25A H 0.457523 0.526671 1.122702 0.031 Uiso 0.41(8) 1 calc R U P A 1
C26A C 0.4245(7) 0.4923(5) 0.983(3) 0.0255(9) Uani 0.41(8) 1 d G . P A 1
H26A H 0.426611 0.501808 0.854139 0.031 Uiso 0.41(8) 1 calc R U P A 1
C21B C 0.4023(4) 0.4650(3) 1.0192(18) 0.0255(9) Uani 0.59(8) 1 d DG . P A 2
C22B C 0.3979(3) 0.4565(6) 1.218(2) 0.0255(9) Uani 0.59(8) 1 d G . P A 2
H22B H 0.380019 0.440104 1.256289 0.031 Uiso 0.59(8) 1 calc R U P A 2
C23B C 0.4197(3) 0.4719(6) 1.3625(14) 0.0255(9) Uani 0.59(8) 1 d G . P A 2
H23B H 0.416712 0.466127 1.498698 0.031 Uiso 0.59(8) 1 calc R U P A 2
C24B C 0.4458(5) 0.4959(3) 1.307(2) 0.0255(9) Uani 0.59(8) 1 d G . P A 2
H24B H 0.460743 0.50645 1.405565 0.031 Uiso 0.59(8) 1 calc R U P A 2
C25B C 0.4502(6) 0.5044(4) 1.108(3) 0.0255(9) Uani 0.59(8) 1 d G . P A 2
H25B H 0.468082 0.520751 1.070021 0.031 Uiso 0.59(8) 1 calc R U P A 2
C26B C 0.4284(5) 0.4889(4) 0.9638(18) 0.0255(9) Uani 0.59(8) 1 d G . P A 2
H26B H 0.431389 0.494729 0.827609 0.031 Uiso 0.59(8) 1 calc R U P A 2
C27 C 0.3329(3) 0.4953(2) 0.7912(16) 0.039(2) Uani 1 1 d . . . . .
H27A H 0.328822 0.506706 0.663782 0.058 Uiso 1 1 calc R U . . .
H27B H 0.349196 0.509031 0.874748 0.058 Uiso 1 1 calc R U . . .
H27C H 0.309109 0.492111 0.858888 0.058 Uiso 1 1 calc R U . . .
N1 N 0.30403(16) 0.41516(15) 0.3260(9) 0.0215(13) Uani 1 1 d . . . . .
N2 N 0.33761(16) 0.43965(14) 0.6150(10) 0.0215(12) Uani 1 1 d . . . . .
B1 B 0.3057(2) 0.44553(19) 0.4724(14) 0.0226(17) Uani 1 1 d . . . . .
F1 F 0.27230(12) 0.44798(11) 0.5761(7) 0.0315(10) Uani 1 1 d . . . . .
F2 F 0.31071(13) 0.47539(10) 0.3647(7) 0.0319(10) Uani 1 1 d . . . . .
Br1 Br 0.25134(2) 0.33818(2) -0.47015(13) 0.0324(2) Uani 1 1 d . . . . .
Br2 Br 0.25337(2) 0.30905(2) -0.03025(13) 0.0362(3) Uani 1 1 d . . . . .

loop_
_atom_site_aniso_label
_atom_site_aniso_U_11
_atom_site_aniso_U_22
_atom_site_aniso_U_33
_atom_site_aniso_U_23
_atom_site_aniso_U_13
_atom_site_aniso_U_12
C1 0.029(4) 0.027(4) 0.027(4) 0.002(3) -0.010(3) 0.000(3)
C2 0.022(3) 0.030(4) 0.022(4) 0.002(3) -0.005(3) -0.003(3)
C3 0.027(4) 0.026(3) 0.014(4) 0.001(3) 0.005(3) -0.008(3)
C4 0.031(4) 0.019(3) 0.012(4) -0.002(2) -0.001(3) -0.005(3)
C5 0.024(3) 0.020(3) 0.018(4) 0.001(3) 0.004(3) -0.004(3)
C6 0.022(3) 0.019(3) 0.020(4) -0.002(3) 0.001(3) -0.001(3)
C7 0.027(4) 0.022(3) 0.017(4) 0.002(3) 0.000(3) -0.002(3)
C8 0.027(4) 0.024(3) 0.019(4) -0.001(3) -0.002(3) -0.004(3)
C9 0.031(4) 0.024(3) 0.023(4) -0.009(3) 0.000(3) -0.002(3)
C10 0.038(5) 0.041(5) 0.034(5) -0.008(4) -0.017(4) 0.015(4)
C11 0.028(4) 0.033(4) 0.025(4) 0.001(3) -0.004(3) 0.000(3)
C12 0.033(4) 0.028(4) 0.021(4) 0.000(3) -0.005(3) 0.003(3)
C13 0.031(4) 0.029(4) 0.023(4) -0.010(3) -0.004(3) 0.002(3)
C14 0.027(3) 0.017(3) 0.011(3) -0.004(3) -0.003(3) 0.001(3)
C15 0.031(4) 0.024(4) 0.027(4) 0.003(3) -0.003(3) -0.006(3)
C16 0.052(5) 0.018(3) 0.033(5) -0.003(3) -0.012(4) 0.001(3)
C17 0.038(4) 0.029(4) 0.030(4) -0.009(4) -0.012(4) 0.011(3)
C18 0.026(4) 0.032(4) 0.036(5) -0.008(4) -0.005(3) 0.003(3)
C19 0.024(4) 0.022(3) 0.025(4) 0.001(3) -0.005(3) 0.002(3)
C20 0.034(4) 0.028(4) 0.025(4) -0.005(3) -0.005(3) -0.002(3)
C21A 0.032(2) 0.0211(17) 0.0229(19) -0.0078(16) -0.0031(16) 0.0020(16)
C22A 0.032(2) 0.0211(17) 0.0229(19) -0.0078(16) -0.0031(16) 0.0020(16)
C23A 0.032(2) 0.0211(17) 0.0229(19) -0.0078(16) -0.0031(16) 0.0020(16)
C24A 0.032(2) 0.0211(17) 0.0229(19) -0.0078(16) -0.0031(16) 0.0020(16)
C25A 0.032(2) 0.0211(17) 0.0229(19) -0.0078(16) -0.0031(16) 0.0020(16)
C26A 0.032(2) 0.0211(17) 0.0229(19) -0.0078(16) -0.0031(16) 0.0020(16)
C21B 0.032(2) 0.0211(17) 0.0229(19) -0.0078(16) -0.0031(16) 0.0020(16)
C22B 0.032(2) 0.0211(17) 0.0229(19) -0.0078(16) -0.0031(16) 0.0020(16)
C23B 0.032(2) 0.0211(17) 0.0229(19) -0.0078(16) -0.0031(16) 0.0020(16)
C24B 0.032(2) 0.0211(17) 0.0229(19) -0.0078(16) -0.0031(16) 0.0020(16)
C25B 0.032(2) 0.0211(17) 0.0229(19) -0.0078(16) -0.0031(16) 0.0020(16)
C26B 0.032(2) 0.0211(17) 0.0229(19) -0.0078(16) -0.0031(16) 0.0020(16)
C27 0.048(5) 0.029(4) 0.040(5) -0.012(4) -0.011(5) 0.007(4)
N1 0.022(3) 0.024(3) 0.019(3) -0.001(2) -0.004(2) -0.002(2)
N2 0.020(3) 0.022(3) 0.023(3) 0.000(2) -0.001(3) 0.000(2)
B1 0.026(4) 0.021(4) 0.020(4) 0.000(3) -0.002(4) 0.002(3)
F1 0.022(2) 0.040(2) 0.033(3) -0.006(2) 0.0030(19) 0.0025(18)
F2 0.044(3) 0.020(2) 0.032(3) 0.0069(18) -0.010(2) -0.0060(18)
Br1 0.0347(4) 0.0391(4) 0.0234(4) -0.0064(3) -0.0047(3) 0.0003(4)
Br2 0.0457(5) 0.0325(4) 0.0304(5) 0.0027(3) -0.0048(4) -0.0066(4)

loop_
_atom_type_symbol
_atom_type_description
_atom_type_scat_dispersion_real
_atom_type_scat_dispersion_imag
_atom_type_scat_source
C C 0.0181 0.0091 'International Tables Vol C Tables 4.2.6.8 and 6.1.1.4'
H H 0 0 'International Tables Vol C Tables 4.2.6.8 and 6.1.1.4'
N N 0.0311 0.018 'International Tables Vol C Tables 4.2.6.8 and 6.1.1.4'
B B 0.009 0.0039 'International Tables Vol C Tables 4.2.6.8 and 6.1.1.4'
F F 0.0727 0.0534 'International Tables Vol C Tables 4.2.6.8 and 6.1.1.4'
Br Br -0.6763 1.2805 'International Tables Vol C Tables 4.2.6.8 and 6.1.1.4'

loop_
_geom_angle_atom_site_label_1
_geom_angle_atom_site_label_2
_geom_angle_atom_site_label_3
_geom_angle
N1 C1 C2 110.4(6)
N1 C1 C10 123.3(7)
C2 C1 C10 126.3(7)
C1 C2 C3 107.6(7)
C1 C2 C11 124.3(7)
C3 C2 C11 127.3(7)
C2 C3 C4 104.8(6)
C2 C3 C13 125.6(7)
C4 C3 C13 129.5(7)
N1 C4 C3 109.1(6)
N1 C4 C5 120.3(6)
C3 C4 C5 130.4(7)
C6 C5 C4 121.7(6)
C6 C5 C14 118.8(6)
C4 C5 C14 119.3(6)
C5 C6 N2 119.1(7)
C5 C6 C7 132.2(7)
N2 C6 C7 108.5(6)
C8 C7 C6 106.1(6)
C8 C7 C20 125.0(7)
C6 C7 C20 128.9(7)
C9 C8 C7 108.3(6)
C9 C8 C21A 126.8(9)
C7 C8 C21A 124.7(10)
C9 C8 C21B 124.7(7)
C7 C8 C21B 126.8(8)
N2 C9 C8 109.5(6)
N2 C9 C27 122.8(7)
C8 C9 C27 127.6(7)
C1 C10 H10A 109.5
C1 C10 H10B 109.5
H10A C10 H10B 109.5
C1 C10 H10C 109.5
H10A C10 H10C 109.5
H10B C10 H10C 109.5
C12 C11 C2 127.5(8)
C12 C11 H11 116.2
C2 C11 H11 116.2
C11 C12 Br2 124.7(7)
C11 C12 Br1 121.7(6)
Br2 C12 Br1 113.5(4)
C3 C13 H13A 109.5
C3 C13 H13B 109.5
H13A C13 H13B 109.5
C3 C13 H13C 109.5
H13A C13 H13C 109.5
H13B C13 H13C 109.5
C19 C14 C15 119.6(6)
C19 C14 C5 119.0(6)
C15 C14 C5 121.3(6)
C16 C15 C14 119.8(8)
C16 C15 H15 120.1
C14 C15 H15 120.1
C17 C16 C15 120.5(7)
C17 C16 H16 119.8
C15 C16 H16 119.8
C18 C17 C16 120.6(7)
C18 C17 H17 119.7
C16 C17 H17 119.7
C17 C18 C19 119.4(8)
C17 C18 H18 120.3
C19 C18 H18 120.3
C14 C19 C18 120.1(7)
C14 C19 H19 120
C18 C19 H19 120
C7 C20 H20A 109.5
C7 C20 H20B 109.5
H20A C20 H20B 109.5
C7 C20 H20C 109.5
H20A C20 H20C 109.5
H20B C20 H20C 109.5
C22A C21A C26A 120
C22A C21A C8 114.7(15)
C26A C21A C8 125.1(14)
C23A C22A C21A 120
C23A C22A H22A 120
C21A C22A H22A 120
C22A C23A C24A 120
C22A C23A H23A 120
C24A C23A H23A 120
C25A C24A C23A 120
C25A C24A H24A 120
C23A C24A H24A 120
C24A C25A C26A 120
C24A C25A H25A 120
C26A C25A H25A 120
C25A C26A C21A 120
C25A C26A H26A 120
C21A C26A H26A 120
C22B C21B C26B 120
C22B C21B C8 120.5(10)
C26B C21B C8 119.4(10)
C21B C22B C23B 120
C21B C22B H22B 120
C23B C22B H22B 120
C24B C23B C22B 120
C24B C23B H23B 120
C22B C23B H23B 120
C23B C24B C25B 120
C23B C24B H24B 120
C25B C24B H24B 120
C24B C25B C26B 120
C24B C25B H25B 120
C26B C25B H25B 120
C25B C26B C21B 120
C25B C26B H26B 120
C21B C26B H26B 120
C9 C27 H27A 109.5
C9 C27 H27B 109.5
H27A C27 H27B 109.5
C9 C27 H27C 109.5
H27A C27 H27C 109.5
H27B C27 H27C 109.5
C1 N1 C4 108.1(6)
C1 N1 B1 127.2(6)
C4 N1 B1 124.2(6)
C9 N2 C6 107.5(6)
C9 N2 B1 126.3(6)
C6 N2 B1 126.2(6)
F2 B1 F1 108.1(6)
F2 B1 N2 111.0(6)
F1 B1 N2 110.6(7)
F2 B1 N1 109.4(6)
F1 B1 N1 109.6(6)
N2 B1 N1 108.1(6)

loop_
_geom_bond_atom_site_label_1
_geom_bond_atom_site_label_2
_geom_bond_distance
C1 N1 1.335(10)
C1 C2 1.392(11)
C1 C10 1.503(10)
C2 C3 1.418(10)
C2 C11 1.474(11)
C3 C4 1.421(10)
C3 C13 1.489(10)
C4 N1 1.388(9)
C4 C5 1.424(10)
C5 C6 1.389(10)
C5 C14 1.489(9)
C6 N2 1.410(9)
C6 C7 1.418(10)
C7 C8 1.406(10)
C7 C20 1.505(10)
C8 C9 1.396(11)
C8 C21A 1.485(13)
C8 C21B 1.522(11)
C9 N2 1.367(9)
C9 C27 1.487(10)
C10 H10A 0.98
C10 H10B 0.98
C10 H10C 0.98
C11 C12 1.309(11)
C11 H11 0.95
C12 Br2 1.897(8)
C12 Br1 1.898(8)
C13 H13A 0.98
C13 H13B 0.98
C13 H13C 0.98
C14 C19 1.370(10)
C14 C15 1.403(10)
C15 C16 1.386(11)
C15 H15 0.95
C16 C17 1.379(12)
C16 H16 0.95
C17 C18 1.365(12)
C17 H17 0.95
C18 C19 1.425(10)
C18 H18 0.95
C19 H19 0.95
C20 H20A 0.98
C20 H20B 0.98
C20 H20C 0.98
C21A C22A 1.39
C21A C26A 1.39
C22A C23A 1.39
C22A H22A 0.95
C23A C24A 1.39
C23A H23A 0.95
C24A C25A 1.39
C24A H24A 0.95
C25A C26A 1.39
C25A H25A 0.95
C26A H26A 0.95
C21B C22B 1.39
C21B C26B 1.39
C22B C23B 1.39
C22B H22B 0.95
C23B C24B 1.39
C23B H23B 0.95
C24B C25B 1.39
C24B H24B 0.95
C25B C26B 1.39
C25B H25B 0.95
C26B H26B 0.95
C27 H27A 0.98
C27 H27B 0.98
C27 H27C 0.98
N1 B1 1.555(10)
N2 B1 1.517(10)
B1 F2 1.398(9)
B1 F1 1.398(9)

loop_
_geom_hbond_atom_site_label_D
_geom_hbond_atom_site_label_H
_geom_hbond_atom_site_label_A
_geom_hbond_distance_DH
_geom_hbond_distance_HA
_geom_hbond_distance_DA
_geom_hbond_angle_DHA
_geom_hbond_site_symmetry_A
C10 H10A F2 0.98 2.85 3.078(10) 94 .
C11 H11 F1 0.95 2.55 3.470(10) 164.2 1_554
C27 H27A F2 0.98 2.45 3.079(11) 121.5 .
C10 H10A F2 0.98 2.85 3.078(10) 94 .
C11 H11 F1 0.95 2.55 3.470(10) 164.2 1_554
C27 H27A F2 0.98 2.45 3.079(11) 121.5 .

loop_
_geom_torsion_atom_site_label_1
_geom_torsion_atom_site_label_2
_geom_torsion_atom_site_label_3
_geom_torsion_atom_site_label_4
_geom_torsion
N1 C1 C2 C3 -2.2(9)
C10 C1 C2 C3 -179.6(8)
N1 C1 C2 C11 -172.5(7)
C10 C1 C2 C11 10.1(13)
C1 C2 C3 C4 1.9(8)
C11 C2 C3 C4 171.8(7)
C1 C2 C3 C13 -176.3(7)
C11 C2 C3 C13 -6.4(12)
C2 C3 C4 N1 -1.0(8)
C13 C3 C4 N1 177.1(7)
C2 C3 C4 C5 -176.6(7)
C13 C3 C4 C5 1.6(13)
N1 C4 C5 C6 -3.5(10)
C3 C4 C5 C6 171.7(7)
N1 C4 C5 C14 -178.8(6)
C3 C4 C5 C14 -3.6(11)
C4 C5 C6 N2 -1.1(10)
C14 C5 C6 N2 174.2(6)
C4 C5 C6 C7 -175.6(7)
C14 C5 C6 C7 -0.3(12)
C5 C6 C7 C8 172.8(8)
N2 C6 C7 C8 -2.1(8)
C5 C6 C7 C20 -6.2(14)
N2 C6 C7 C20 178.9(7)
C6 C7 C8 C9 1.3(8)
C20 C7 C8 C9 -179.7(7)
C6 C7 C8 C21A -173.9(12)
C20 C7 C8 C21A 5.1(16)
C6 C7 C8 C21B -175.1(9)
C20 C7 C8 C21B 4.0(14)
C7 C8 C9 N2 0.1(9)
C21A C8 C9 N2 175.1(13)
C21B C8 C9 N2 176.5(9)
C7 C8 C9 C27 176.9(8)
C21A C8 C9 C27 -8.0(17)
C21B C8 C9 C27 -6.6(14)
C1 C2 C11 C12 -132.6(9)
C3 C2 C11 C12 59.1(12)
C2 C11 C12 Br2 8.0(12)
C2 C11 C12 Br1 -173.8(6)
C6 C5 C14 C19 -75.3(9)
C4 C5 C14 C19 100.1(8)
C6 C5 C14 C15 108.0(8)
C4 C5 C14 C15 -76.6(9)
C19 C14 C15 C16 1.5(11)
C5 C14 C15 C16 178.2(8)
C14 C15 C16 C17 -0.2(13)
C15 C16 C17 C18 -1.8(13)
C16 C17 C18 C19 2.5(13)
C15 C14 C19 C18 -0.8(11)
C5 C14 C19 C18 -177.6(7)
C17 C18 C19 C14 -1.2(12)
C9 C8 C21A C22A 115.2(14)
C7 C8 C21A C22A -70.5(16)
C9 C8 C21A C26A -60(3)
C7 C8 C21A C26A 115(2)
C26A C21A C22A C23A 0
C8 C21A C22A C23A -175.2(17)
C21A C22A C23A C24A 0
C22A C23A C24A C25A 0
C23A C24A C25A C26A 0
C24A C25A C26A C21A 0
C22A C21A C26A C25A 0
C8 C21A C26A C25A 175(2)
C9 C8 C21B C22B 106.9(11)
C7 C8 C21B C22B -77.3(13)
C9 C8 C21B C26B -75.5(15)
C7 C8 C21B C26B 100.2(14)
C26B C21B C22B C23B 0
C8 C21B C22B C23B 177.5(11)
C21B C22B C23B C24B 0
C22B C23B C24B C25B 0
C23B C24B C25B C26B 0
C24B C25B C26B C21B 0
C22B C21B C26B C25B 0
C8 C21B C26B C25B -177.5(11)
C2 C1 N1 C4 1.6(9)
C10 C1 N1 C4 179.1(8)
C2 C1 N1 B1 173.3(7)
C10 C1 N1 B1 -9.2(13)
C3 C4 N1 C1 -0.4(8)
C5 C4 N1 C1 175.7(7)
C3 C4 N1 B1 -172.4(6)
C5 C4 N1 B1 3.7(10)
C8 C9 N2 C6 -1.4(8)
C27 C9 N2 C6 -178.4(8)
C8 C9 N2 B1 179.3(7)
C27 C9 N2 B1 2.2(12)
C5 C6 N2 C9 -173.5(7)
C7 C6 N2 C9 2.2(8)
C5 C6 N2 B1 5.9(11)
C7 C6 N2 B1 -178.5(7)
C9 N2 B1 F2 54.1(10)
C6 N2 B1 F2 -125.2(7)
C9 N2 B1 F1 -66.0(9)
C6 N2 B1 F1 114.8(7)
C9 N2 B1 N1 174.0(7)
C6 N2 B1 N1 -5.2(10)
C1 N1 B1 F2 -49.1(10)
C4 N1 B1 F2 121.3(7)
C1 N1 B1 F1 69.2(9)
C4 N1 B1 F1 -120.3(7)
C1 N1 B1 N2 -170.1(7)
C4 N1 B1 N2 0.3(9)
